data_1543661
loop_
_publ_author_name
'Amudha, M.'
'Gunasekaran, B.'
'Kumar, P. Praveen'
'Chakkaravarthi, G.'

_publ_section_title
;
 1<i>H</i>-Benzo[<i>d</i>]imidazol-3-ium (<i>Z</i>)-3-carboxyprop-2-enoate
;
_journal_coeditor_code SJ4052
_journal_issue 7
_journal_name_full IUCrData
_journal_page_first x161025
_journal_paper_doi 10.1107/S2414314616010257
_journal_volume 1
_journal_year 2016
_chemical_formula_iupac 'C7 H7 N2 +, C4 H3 O4 -'
_chemical_formula_moiety 'C7 H7 N2 +, C4 H3 O4 -'
_chemical_formula_sum 'C11 H10 N2 O4'
_chemical_formula_weight 234.21
_chemical_name_systematic
;
1<i>H</i>-Benzo[<i>d</i>]imidazol-3-ium (<i>Z</i>)-3-carboxyprop-2-enoate
;
_space_group_IT_number 14
_symmetry_cell_setting monoclinic
_symmetry_space_group_name_Hall '-P 2yn'
_symmetry_space_group_name_H-M 'P 1 21/n 1'
_atom_sites_solution_hydrogens geom
_atom_sites_solution_primary direct
_atom_sites_solution_secondary difmap
_audit_creation_method SHELXL-97
_cell_angle_alpha 90.00
_cell_angle_beta 92.709(4)
_cell_angle_gamma 90.00
_cell_formula_units_Z 4
_cell_length_a 12.8062(18)
_cell_length_b 5.4759(8)
_cell_length_c 15.840(2)
_cell_measurement_reflns_used 2814
_cell_measurement_temperature 295(2)
_cell_measurement_theta_max 28.4
_cell_measurement_theta_min 2.57
_cell_volume 1109.5(3)
_computing_cell_refinement
;
SAINT (Bruker, 2004)
;
_computing_data_collection
;
APEX2 (Bruker, 2004)
;
_computing_data_reduction
;
SAINT (Bruker, 2004)
;
_computing_molecular_graphics
;
PLATON (Spek, 2009)
;
_computing_publication_material
;
SHELXL97 (Sheldrick, 2008) and PLATON (Spek, 2009)
;
_computing_structure_refinement
;
SHELXL97 (Sheldrick, 2008)
;
_computing_structure_solution
;
SHELXS97 (Sheldrick, 2008)
;
_diffrn_ambient_temperature 295(2)
_diffrn_measured_fraction_theta_full 0.999
_diffrn_measured_fraction_theta_max 0.999
_diffrn_measurement_device_type 'Bruker Kappa APEXII CCD'
_diffrn_measurement_method '\w and \f'
_diffrn_radiation_monochromator graphite
_diffrn_radiation_source 'fine-focus sealed tube'
_diffrn_radiation_type MoK\a
_diffrn_radiation_wavelength 0.71073
_diffrn_reflns_av_R_equivalents 0.0363
_diffrn_reflns_av_sigmaI/netI 0.0332
_diffrn_reflns_limit_h_max 17
_diffrn_reflns_limit_h_min -17
_diffrn_reflns_limit_k_max 7
_diffrn_reflns_limit_k_min -7
_diffrn_reflns_limit_l_max 21
_diffrn_reflns_limit_l_min -21
_diffrn_reflns_number 14385
_diffrn_reflns_theta_full 28.48
_diffrn_reflns_theta_max 28.48
_diffrn_reflns_theta_min 2.57
_diffrn_standards_interval_time 0
_diffrn_standards_number 0
_exptl_absorpt_coefficient_mu 0.109
_exptl_absorpt_correction_T_max 0.9786
_exptl_absorpt_correction_T_min 0.9681
_exptl_absorpt_correction_type multi-scan
_exptl_absorpt_process_details
;
(SADABS; Bruker, 2004)
;
_exptl_crystal_colour colourless
_exptl_crystal_density_diffrn 1.402
_exptl_crystal_density_method 'not measured'
_exptl_crystal_description block
_exptl_crystal_F_000 488
_exptl_crystal_size_max 0.30
_exptl_crystal_size_mid 0.25
_exptl_crystal_size_min 0.20
_refine_diff_density_max 0.180
_refine_diff_density_min -0.156
_refine_ls_extinction_method none
_refine_ls_goodness_of_fit_ref 1.012
_refine_ls_hydrogen_treatment mixed
_refine_ls_matrix_type full
_refine_ls_number_parameters 165
_refine_ls_number_reflns 2814
_refine_ls_number_restraints 3
_refine_ls_restrained_S_all 1.015
_refine_ls_R_factor_all 0.0857
_refine_ls_R_factor_gt 0.0439
_refine_ls_shift/su_max 0.000
_refine_ls_shift/su_mean 0.000
_refine_ls_structure_factor_coef Fsqd
_refine_ls_weighting_details 'calc w=1/[\s^2^(Fo^2^)+(0.0452P)^2^+0.3092P] where P=(Fo^2^+2Fc^2^)/3'
_refine_ls_weighting_scheme calc
_refine_ls_wR_factor_gt 0.0999
_refine_ls_wR_factor_ref 0.1180
_reflns_number_gt 1758
_reflns_number_total 2814
_reflns_threshold_expression >2sigma(I)
_cod_data_source_file sj4052sup1.cif
_cod_data_source_block I
_cod_original_sg_symbol_H-M 'P 21/n'
_cod_database_code 1543661

loop_
_symmetry_equiv_pos_as_xyz
'x, y, z'
'-x+1/2, y+1/2, -z+1/2'
'-x, -y, -z'
'x-1/2, -y-1/2, z-1/2'

loop_
_atom_site_type_symbol
_atom_site_label
_atom_site_fract_x
_atom_site_fract_y
_atom_site_fract_z
_atom_site_U_iso_or_equiv
_atom_site_adp_type
_atom_site_calc_flag
_atom_site_refinement_flags
_atom_site_occupancy
_atom_site_symmetry_multiplicity
C C1 0.80286(14) 0.4571(3) 0.63117(10) 0.0408(4) Uani d . 1 1
C C2 0.74325(18) 0.2787(4) 0.66778(12) 0.0577(5) Uani d . 1 1
H H2 0.7736 0.1541 0.7005 0.069 Uiso calc R 1 1
C C3 0.63754(19) 0.2955(4) 0.65332(14) 0.0698(6) Uani d . 1 1
H H3 0.5946 0.1791 0.6767 0.084 Uiso calc R 1 1
C C4 0.59243(16) 0.4824(4) 0.60453(15) 0.0678(6) Uani d . 1 1
H H4 0.5201 0.4862 0.5956 0.081 Uiso calc R 1 1
C C5 0.65108(14) 0.6604(4) 0.56929(12) 0.0539(5) Uani d . 1 1
H H5 0.6205 0.7862 0.5374 0.065 Uiso calc R 1 1
C C6 0.75809(12) 0.6443(3) 0.58345(10) 0.0386(4) Uani d . 1 1
C C7 0.92803(14) 0.6872(4) 0.58628(11) 0.0495(5) Uani d . 1 1
H H7 0.9943 0.7480 0.5768 0.059 Uiso calc R 1 1
C C8 0.75802(13) 0.2061(3) 0.41264(10) 0.0407(4) Uani d . 1 1
C C9 0.73360(13) 0.4304(3) 0.36290(10) 0.0404(4) Uani d . 1 1
H H9 0.7734 0.5666 0.3785 0.048 Uiso calc R 1 1
C C10 0.66372(13) 0.4662(3) 0.29959(11) 0.0418(4) Uani d . 1 1
H H10 0.6611 0.6247 0.2785 0.050 Uiso calc R 1 1
C C11 0.58908(13) 0.2933(3) 0.25709(11) 0.0427(4) Uani d . 1 1
N N1 0.90930(12) 0.4909(3) 0.63094(9) 0.0487(4) Uani d D 1 1
N N2 0.83986(11) 0.7854(3) 0.55688(9) 0.0446(4) Uani d D 1 1
O O1 0.83660(9) 0.2067(2) 0.46103(8) 0.0498(3) Uani d . 1 1
O O2 0.69760(11) 0.0217(2) 0.40536(9) 0.0652(4) Uani d . 1 1
O O3 0.54288(11) 0.3592(3) 0.19178(9) 0.0649(4) Uani d . 1 1
O O4 0.57443(10) 0.0823(2) 0.28870(9) 0.0587(4) Uani d D 1 1
H H1 0.9574(13) 0.392(3) 0.6511(14) 0.081(7) Uiso d D 1 1
H H2A 0.8352(15) 0.913(3) 0.5238(11) 0.063(6) Uiso d D 1 1
H H4A 0.6146(17) 0.056(5) 0.3328(11) 0.094 Uiso d D 1 1

loop_
_atom_site_aniso_label
_atom_site_aniso_U_11
_atom_site_aniso_U_22
_atom_site_aniso_U_33
_atom_site_aniso_U_12
_atom_site_aniso_U_13
_atom_site_aniso_U_23
C1 0.0504(10) 0.0373(9) 0.0346(9) -0.0001(8) 0.0026(7) -0.0051(7)
C2 0.0855(15) 0.0431(11) 0.0456(10) -0.0063(10) 0.0129(10) 0.0011(8)
C3 0.0801(16) 0.0646(14) 0.0670(14) -0.0266(12) 0.0281(12) -0.0085(11)
C4 0.0453(11) 0.0846(17) 0.0745(15) -0.0131(12) 0.0149(10) -0.0164(13)
C5 0.0436(10) 0.0602(13) 0.0578(11) 0.0035(9) 0.0019(8) -0.0036(10)
C6 0.0414(9) 0.0356(9) 0.0388(9) -0.0016(7) 0.0017(7) -0.0042(7)
C7 0.0417(10) 0.0541(12) 0.0519(11) -0.0044(8) -0.0062(8) -0.0003(9)
C8 0.0468(10) 0.0352(9) 0.0399(9) -0.0012(8) 0.0016(7) -0.0030(7)
C9 0.0476(10) 0.0280(8) 0.0454(9) -0.0105(7) 0.0011(8) -0.0021(7)
C10 0.0491(10) 0.0271(8) 0.0491(10) -0.0059(7) 0.0011(8) 0.0024(7)
C11 0.0416(9) 0.0373(9) 0.0488(10) -0.0016(7) -0.0016(8) -0.0027(8)
N1 0.0494(10) 0.0488(9) 0.0466(9) 0.0067(8) -0.0104(7) 0.0028(7)
N2 0.0439(8) 0.0397(8) 0.0495(9) -0.0034(7) -0.0041(7) 0.0066(7)
O1 0.0499(7) 0.0509(8) 0.0478(7) 0.0009(6) -0.0066(6) 0.0001(6)
O2 0.0779(10) 0.0358(7) 0.0795(10) -0.0180(7) -0.0221(8) 0.0195(7)
O3 0.0719(9) 0.0587(9) 0.0617(9) -0.0106(7) -0.0233(7) 0.0066(7)
O4 0.0590(9) 0.0393(7) 0.0759(10) -0.0154(6) -0.0191(7) 0.0058(7)

loop_
_atom_type_symbol
_atom_type_description
_atom_type_scat_dispersion_real
_atom_type_scat_dispersion_imag
_atom_type_scat_source
C C 0.0033 0.0016 'International Tables Vol C Tables 4.2.6.8 and 6.1.1.4'
H H 0.0000 0.0000 'International Tables Vol C Tables 4.2.6.8 and 6.1.1.4'
N N 0.0061 0.0033 'International Tables Vol C Tables 4.2.6.8 and 6.1.1.4'
O O 0.0106 0.0060 'International Tables Vol C Tables 4.2.6.8 and 6.1.1.4'

loop_
_geom_angle_atom_site_label_1
_geom_angle_atom_site_label_2
_geom_angle_atom_site_label_3
_geom_angle
N1 C1 C6 106.51(15)
N1 C1 C2 131.48(17)
C6 C1 C2 122.01(17)
C3 C2 C1 116.38(19)
C3 C2 H2 121.8
C1 C2 H2 121.8
C2 C3 C4 121.7(2)
C2 C3 H3 119.2
C4 C3 H3 119.2
C5 C4 C3 122.0(2)
C5 C4 H4 119.0
C3 C4 H4 119.0
C4 C5 C6 116.65(19)
C4 C5 H5 121.7
C6 C5 H5 121.7
C5 C6 C1 121.27(17)
C5 C6 N2 132.43(17)
C1 C6 N2 106.29(14)
N1 C7 N2 110.43(16)
N1 C7 H7 124.8
N2 C7 H7 124.8
O1 C8 O2 122.11(16)
O1 C8 C9 118.15(15)
O2 C8 C9 119.73(15)
C10 C9 C8 129.87(15)
C10 C9 H9 115.1
C8 C9 H9 115.1
C9 C10 C11 130.20(15)
C9 C10 H10 114.9
C11 C10 H10 114.9
O3 C11 O4 121.68(16)
O3 C11 C10 118.12(16)
O4 C11 C10 120.19(15)
C7 N1 C1 108.51(14)
C7 N1 H1 124.3(15)
C1 N1 H1 126.8(15)
C7 N2 C6 108.26(15)
C7 N2 H2A 124.9(13)
C6 N2 H2A 126.7(13)
C11 O4 H4A 112.0(17)

loop_
_geom_bond_atom_site_label_1
_geom_bond_atom_site_label_2
_geom_bond_distance
C1 N1 1.376(2)
C1 C6 1.382(2)
C1 C2 1.384(3)
C2 C3 1.365(3)
C2 H2 0.9300
C3 C4 1.392(3)
C3 H3 0.9300
C4 C5 1.366(3)
C4 H4 0.9300
C5 C6 1.381(2)
C5 H5 0.9300
C6 N2 1.383(2)
C7 N1 1.315(2)
C7 N2 1.316(2)
C7 H7 0.9300
C8 O1 1.2359(19)
C8 O2 1.274(2)
C8 C9 1.485(2)
C9 C10 1.327(2)
C9 H9 0.9300
C10 C11 1.484(2)
C10 H10 0.9300
C11 O3 1.222(2)
C11 O4 1.277(2)
N1 H1 0.871(9)
N2 H2A 0.873(9)
O4 H4A 0.860(10)

loop_
_geom_hbond_atom_site_label_D
_geom_hbond_atom_site_label_H
_geom_hbond_atom_site_label_A
_geom_hbond_site_symmetry_A
_geom_hbond_distance_DH
_geom_hbond_distance_HA
_geom_hbond_distance_DA
_geom_hbond_angle_DHA
_geom_hbond_publ_flag
O4 H4A O2 . 0.860(19) 1.54(2) 2.395(2) 173(2) y
N1 H1 O3 4_666 0.871(9) 1.853(10) 2.716(2) 170(2) y
N1 H1 O4 4_666 0.871(9) 2.590(18) 3.2215(19) 130.2(19) y
N2 H2A O1 1_565 0.873(9) 1.892(10) 2.761(2) 173.2(19) y
N2 H2A O2 1_565 0.873(9) 2.582(16) 3.2157(19) 130.2(16) y
C7 H7 O1 3_766 0.93 2.29 3.193(2) 164.4 y

loop_
_geom_torsion_atom_site_label_1
_geom_torsion_atom_site_label_2
_geom_torsion_atom_site_label_3
_geom_torsion_atom_site_label_4
_geom_torsion
N1 C1 C2 C3 -178.05(18)
C6 C1 C2 C3 0.8(3)
C1 C2 C3 C4 -0.1(3)
C2 C3 C4 C5 -0.7(3)
C3 C4 C5 C6 0.9(3)
C4 C5 C6 C1 -0.2(3)
C4 C5 C6 N2 178.47(18)
N1 C1 C6 C5 178.42(16)
C2 C1 C6 C5 -0.7(3)
N1 C1 C6 N2 -0.53(18)
C2 C1 C6 N2 -179.66(16)
O1 C8 C9 C10 169.98(18)
O2 C8 C9 C10 -11.0(3)
C8 C9 C10 C11 -1.3(3)
C9 C10 C11 O3 -169.26(18)
C9 C10 C11 O4 10.8(3)
N2 C7 N1 C1 0.0(2)
C6 C1 N1 C7 0.34(19)
C2 C1 N1 C7 179.36(18)
N1 C7 N2 C6 -0.3(2)
C5 C6 N2 C7 -178.24(19)
C1 C6 N2 C7 0.54(19)

_cod_database_fobs_code 1543661
